data_4060282
_journal_name_full Organometallics
_journal_paper_doi 10.1021/om048974d
_journal_year 2005
_chemical_formula_sum 'C24 H40 Cr2 I2 O2'
_chemical_formula_weight 718.36
_space_group_IT_number 14
_symmetry_cell_setting monoclinic
_symmetry_space_group_name_Hall '-P 2yn'
_symmetry_space_group_name_H-M 'P 1 21/n 1'
_cell_angle_alpha 90.00
_cell_angle_beta 102.6080(10)
_cell_angle_gamma 90.00
_cell_formula_units_Z 2
_cell_length_a 8.3413(4)
_cell_length_b 16.3247(9)
_cell_length_c 10.1685(5)
_cell_measurement_temperature 223(2)
_cell_volume 1351.25(12)
_diffrn_ambient_temperature 223(2)
_exptl_crystal_density_diffrn 1.766
_cod_depositor_comments
;
The following automatic conversions were performed:
'_symmetry_cell_setting' value 'Monoclinic' changed to 'monoclinic'
according to '/home/saulius/struct/CIF-dictionaries/cif_core.dic'
dictionary named 'cif_core.dic' version 2.4.1 from 2010-06-29.

Automatic conversion script
Id: cif_fix_enum 1527 2010-12-29 10:47:43Z saulius 
;
_cod_original_sg_symbol_H-M 'P 21/n'
_cod_database_code 4060282

loop_
_symmetry_equiv_pos_as_xyz
'x, y, z'
'-x+1/2, y+1/2, -z+1/2'
'-x, -y, -z'
'x-1/2, -y-1/2, z-1/2'

loop_
_atom_site_label
_atom_site_type_symbol
_atom_site_fract_x
_atom_site_fract_y
_atom_site_fract_z
_atom_site_U_iso_or_equiv
_atom_site_adp_type
_atom_site_occupancy
_atom_site_symmetry_multiplicity
_atom_site_calc_flag
_atom_site_refinement_flags
_atom_site_disorder_assembly
_atom_site_disorder_group
Cr1 Cr 0.49118(4) 0.054758(19) 0.37708(3) 0.02234(8) Uani 1 1 d . . .
I1 I 0.71655(2) -0.028812(10) 0.276564(16) 0.03739(7) Uani 1 1 d . . .
O1 O 0.38643(18) -0.04331(9) 0.43457(15) 0.0252(3) Uani 1 1 d . . .
C1 C 0.3058(3) 0.11295(14) 0.2060(2) 0.0322(5) Uani 1 1 d . . .
C2 C 0.4634(3) 0.14136(14) 0.1977(2) 0.0324(5) Uani 1 1 d . . .
C3 C 0.5323(3) 0.18424(13) 0.3177(2) 0.0320(5) Uani 1 1 d . . .
C4 C 0.4137(3) 0.18489(13) 0.3994(2) 0.0308(5) Uani 1 1 d . . .
C5 C 0.2746(3) 0.14109(13) 0.3303(2) 0.0298(4) Uani 1 1 d . . .
C6 C 0.1872(3) 0.06887(17) 0.0965(3) 0.0438(6) Uani 1 1 d . . .
H6A H 0.1339 0.1080 0.0293 0.066 Uiso 1 1 calc R . .
H6B H 0.1050 0.0413 0.1348 0.066 Uiso 1 1 calc R . .
H6C H 0.2461 0.0288 0.0547 0.066 Uiso 1 1 calc R . .
C7 C 0.5373(4) 0.13552(18) 0.0760(3) 0.0479(7) Uani 1 1 d . . .
H7A H 0.4920 0.0884 0.0225 0.072 Uiso 1 1 calc R . .
H7B H 0.6555 0.1295 0.1046 0.072 Uiso 1 1 calc R . .
H7C H 0.5123 0.1849 0.0224 0.072 Uiso 1 1 calc R . .
C8 C 0.6936(3) 0.22778(16) 0.3458(3) 0.0470(6) Uani 1 1 d . . .
H8A H 0.7746 0.1945 0.3150 0.070 Uiso 1 1 calc R . .
H8B H 0.7292 0.2373 0.4419 0.070 Uiso 1 1 calc R . .
H8C H 0.6819 0.2798 0.2986 0.070 Uiso 1 1 calc R . .
C9 C 0.4266(3) 0.22800(15) 0.5304(3) 0.0428(6) Uani 1 1 d . . .
H9A H 0.3541 0.2752 0.5175 0.064 Uiso 1 1 calc R . .
H9B H 0.5390 0.2460 0.5639 0.064 Uiso 1 1 calc R . .
H9C H 0.3952 0.1910 0.5950 0.064 Uiso 1 1 calc R . .
C10 C 0.1148(3) 0.13707(17) 0.3743(3) 0.0412(6) Uani 1 1 d . . .
H10A H 0.1339 0.1170 0.4662 0.062 Uiso 1 1 calc R . .
H10B H 0.0405 0.1003 0.3154 0.062 Uiso 1 1 calc R . .
H10C H 0.0666 0.1913 0.3698 0.062 Uiso 1 1 calc R . .
C11 C 0.2253(3) -0.07365(16) 0.3815(3) 0.0388(5) Uani 1 1 d . . .
H11A H 0.1499 -0.0273 0.3577 0.047 Uiso 1 1 calc R . .
H11B H 0.1889 -0.1057 0.4510 0.047 Uiso 1 1 calc R . .
C12 C 0.2171(4) -0.1263(2) 0.2591(3) 0.0623(9) Uani 1 1 d . . .
H12A H 0.2731 -0.0990 0.1973 0.094 Uiso 1 1 calc R . .
H12B H 0.1032 -0.1354 0.2151 0.094 Uiso 1 1 calc R . .
H12C H 0.2699 -0.1784 0.2860 0.094 Uiso 1 1 calc R . .

loop_
_atom_site_aniso_label
_atom_site_aniso_U_11
_atom_site_aniso_U_22
_atom_site_aniso_U_33
_atom_site_aniso_U_23
_atom_site_aniso_U_13
_atom_site_aniso_U_12
Cr1 0.02035(16) 0.01979(16) 0.02721(17) 0.00017(12) 0.00587(13) 0.00018(12)
I1 0.03867(11) 0.03817(10) 0.03929(10) -0.00092(6) 0.01717(7) 0.00976(6)
O1 0.0217(7) 0.0237(7) 0.0292(8) -0.0012(6) 0.0032(6) -0.0046(5)
C1 0.0298(11) 0.0294(11) 0.0360(12) 0.0081(9) 0.0043(9) 0.0048(9)
C2 0.0326(12) 0.0288(11) 0.0375(12) 0.0099(9) 0.0110(10) 0.0044(9)
C3 0.0289(11) 0.0234(10) 0.0449(13) 0.0075(9) 0.0107(10) 0.0015(8)
C4 0.0299(11) 0.0209(10) 0.0419(12) 0.0028(8) 0.0088(9) 0.0058(8)
C5 0.0246(10) 0.0251(10) 0.0402(12) 0.0059(9) 0.0081(9) 0.0062(8)
C6 0.0445(15) 0.0430(14) 0.0392(14) 0.0049(11) -0.0015(11) 0.0021(11)
C7 0.0526(17) 0.0526(16) 0.0440(15) 0.0164(12) 0.0221(13) 0.0079(13)
C8 0.0347(13) 0.0320(13) 0.0745(19) 0.0071(12) 0.0124(13) -0.0057(10)
C9 0.0482(15) 0.0286(12) 0.0513(15) -0.0079(10) 0.0106(12) 0.0051(10)
C10 0.0265(12) 0.0435(14) 0.0556(16) 0.0040(11) 0.0131(11) 0.0060(10)
C11 0.0282(12) 0.0381(13) 0.0464(14) 0.0019(11) 0.0003(10) -0.0111(10)
C12 0.061(2) 0.0422(16) 0.069(2) -0.0192(14) -0.0185(16) -0.0017(13)

loop_
_geom_bond_atom_site_label_1
_geom_bond_atom_site_label_2
_geom_bond_distance
_geom_bond_site_symmetry_2
_geom_bond_publ_flag
Cr1 O1 1.9726(14) . ?
Cr1 O1 1.9727(15) 3_656 ?
Cr1 C3 2.245(2) . ?
Cr1 C4 2.246(2) . ?
Cr1 C5 2.258(2) . ?
Cr1 C1 2.268(2) . ?
Cr1 C2 2.279(2) . ?
Cr1 I1 2.6979(4) . ?
O1 C11 1.423(3) . ?
O1 Cr1 1.9727(15) 3_656 ?
C1 C2 1.414(3) . ?
C1 C5 1.421(3) . ?
C1 C6 1.502(3) . ?
C2 C3 1.415(3) . ?
C2 C7 1.501(3) . ?
C3 C4 1.424(3) . ?
C3 C8 1.493(3) . ?
C4 C5 1.412(3) . ?
C4 C9 1.489(3) . ?
C5 C10 1.497(3) . ?
C11 C12 1.501(4) . ?
